data_1511710
loop_
_publ_author_name
'Nowogrocki, G.'
'Seguin, L.'
'Touboul, M.'
'Penin, N.'

_publ_section_title
;
 Synthesis and crystal structure of three M M' B9 O15 borates (M = Ba, Sr
 and M' = Li; M = Ba and M' = Na)
;
_journal_name_full 'International Journal of Inorganic Materials'
_journal_page_first 1015
_journal_page_last 1023
_journal_paper_doi 10.1016/S1466-6049(01)00078-2
_journal_volume 3
_journal_year 2001
_chemical_formula_sum 'B9 Li O15 Sr'
_chemical_name_systematic 'Sr Li (B9 O15)'
_space_group_IT_number 161
_symmetry_space_group_name_Hall 'R 3 -2"c'
_symmetry_space_group_name_H-M 'R 3 c :H'
_cell_angle_alpha 90
_cell_angle_beta 90
_cell_angle_gamma 120
_cell_formula_units_Z 6
_cell_length_a 10.6129
_cell_length_b 10.6129
_cell_length_c 17.555
_cell_volume 1712.378
_citation_journal_id_ASTM IJIMCR
_cod_data_source_file boron4-x_374.cif
_cod_data_source_block B9Li1O15Sr1
_cod_original_formula_sum 'B9 Li1 O15 Sr1'
_cod_database_code 1511710

loop_
_symmetry_equiv_pos_as_xyz
x,y,z
-y,x-y,z
-x+y,-x,z
-y,-x,z+1/2
x,x-y,z+1/2
-x+y,y,z+1/2
x+2/3,y+1/3,z+1/3
-y+2/3,x-y+1/3,z+1/3
-x+y+2/3,-x+1/3,z+1/3
-y+2/3,-x+1/3,z+5/6
x+2/3,x-y+1/3,z+5/6
-x+y+2/3,y+1/3,z+5/6
x+1/3,y+2/3,z+2/3
-y+1/3,x-y+2/3,z+2/3
-x+y+1/3,-x+2/3,z+2/3
-y+1/3,-x+2/3,z+7/6
x+1/3,x-y+2/3,z+7/6
-x+y+1/3,y+2/3,z+7/6

loop_
_atom_site_label
_atom_site_type_symbol
_atom_site_fract_x
_atom_site_fract_y
_atom_site_fract_z
_atom_site_occupancy
_atom_site_U_iso_or_equiv
O4 O-2 0.3455 0.4178 0.1598 1 0.0
O3 O-2 0.2061 0.441 0.0644 1 0.0
O1 O-2 0.4943 0.3336 0.1061 1 0.0
Li1 Li+1 0 0 0.2292 1 0.0
B1 B+3 0.3954 0.2702 0.0461 1 0.0
B2 B+3 0.4588 0.3942 0.167 1 0.0
O5 O-2 0.1008 0.2231 0.1508 1 0.0
Sr1 Sr+2 0 0 0 1 0.0
B3 B+3 0.2256 0.33 0.1069 1 0.0
O2 O-2 0.2584 0.2476 0.0522 1 0.0
